data_2215951
loop_
_publ_author_name
'Ma, Rui'
'Ma, Rongming'
'Hou, Yubang'
'Yong, Xuejian'
'Bao, Feng'

_publ_section_title
4-[(<i>Z</i>)-(2,5-Dimethylphenylamino)phenylmethylene]-3-methyl-1-phenyl-1<i>H</i>-pyrazol-5(4<i>H</i>)-one
_journal_coeditor_code HB2585
_journal_issue 11
_journal_name_full 'Acta Crystallographica Section E'
_journal_page_first o4416
_journal_page_last o4416
_journal_paper_doi 10.1107/S1600536807051033
_journal_volume 63
_journal_year 2007
_chemical_formula_iupac 'C25 H23 N3 O'
_chemical_formula_moiety 'C25 H23 N3 O'
_chemical_formula_sum 'C25 H23 N3 O'
_chemical_formula_weight 381.46
_chemical_name_systematic 5(4H)-one
_space_group_IT_number 14
_symmetry_cell_setting monoclinic
_symmetry_space_group_name_Hall '-P 2ybc'
_symmetry_space_group_name_H-M 'P 1 21/c 1'
_atom_sites_solution_hydrogens geom
_atom_sites_solution_primary direct
_atom_sites_solution_secondary difmap
_audit_creation_method SHELXL-97
_cell_angle_alpha 90.00
_cell_angle_beta 104.601(2)
_cell_angle_gamma 90.00
_cell_formula_units_Z 8
_cell_length_a 24.011(3)
_cell_length_b 14.2004(16)
_cell_length_c 12.5487(15)
_cell_measurement_reflns_used 1791
_cell_measurement_temperature 293(2)
_cell_measurement_theta_max 17.03
_cell_measurement_theta_min 2.53
_cell_volume 4140.5(9)
_computing_cell_refinement 'SAINT (Bruker, 1997)'
_computing_data_collection 'SMART (Bruker, 1997)'
_computing_data_reduction 'SAINT (Bruker, 1997)'
_computing_molecular_graphics 'SHELXTL (Bruker, 1997)'
_computing_publication_material 'SHELXTL (Bruker, 1997)'
_computing_structure_refinement 'SHELXL97 (Sheldrick, 1997)'
_computing_structure_solution 'SHELXS97 (Sheldrick, 1997)'
_diffrn_ambient_temperature 292(2)
_diffrn_measured_fraction_theta_full 0.999
_diffrn_measured_fraction_theta_max 0.999
_diffrn_measurement_device_type 'Bruker SMART CCD'
_diffrn_measurement_method \w
_diffrn_radiation_monochromator graphite
_diffrn_radiation_source 'fine-focus sealed tube'
_diffrn_radiation_type MoK\a
_diffrn_radiation_wavelength 0.71073
_diffrn_reflns_av_R_equivalents 0.1391
_diffrn_reflns_av_sigmaI/netI 0.1499
_diffrn_reflns_limit_h_max 28
_diffrn_reflns_limit_h_min -28
_diffrn_reflns_limit_k_max 16
_diffrn_reflns_limit_k_min -14
_diffrn_reflns_limit_l_max 14
_diffrn_reflns_limit_l_min -14
_diffrn_reflns_number 26490
_diffrn_reflns_theta_full 25.00
_diffrn_reflns_theta_max 25.00
_diffrn_reflns_theta_min 0.88
_exptl_absorpt_coefficient_mu 0.076
_exptl_absorpt_correction_T_max 0.992
_exptl_absorpt_correction_T_min 0.982
_exptl_absorpt_correction_type multi-scan
_exptl_absorpt_process_details '(SADABS; Bruker, 1997)'
_exptl_crystal_colour Yellow
_exptl_crystal_density_diffrn 1.224
_exptl_crystal_density_method 'not measured'
_exptl_crystal_description Block
_exptl_crystal_F_000 1616
_exptl_crystal_size_max 0.30
_exptl_crystal_size_mid 0.20
_exptl_crystal_size_min 0.10
_refine_diff_density_max 0.185
_refine_diff_density_min -0.188
_refine_ls_extinction_coef 0.0020(3)
_refine_ls_extinction_expression Fc^*^=kFc[1+0.001xFc^2^\l^3^/sin(2\q)]^-1/4^
_refine_ls_extinction_method 'SHELXTL (Bruker, 1997)'
_refine_ls_goodness_of_fit_ref 0.853
_refine_ls_hydrogen_treatment constr
_refine_ls_matrix_type full
_refine_ls_number_parameters 530
_refine_ls_number_reflns 7291
_refine_ls_number_restraints 0
_refine_ls_restrained_S_all 0.853
_refine_ls_R_factor_all 0.1626
_refine_ls_R_factor_gt 0.0632
_refine_ls_shift/su_max 0.000
_refine_ls_shift/su_mean 0.000
_refine_ls_structure_factor_coef Fsqd
_refine_ls_weighting_details 'calc w=1/[\s^2^(Fo^2^)+(0.0394P)^2^] where P=(Fo^2^+2Fc^2^)/3'
_refine_ls_weighting_scheme calc
_refine_ls_wR_factor_gt 0.1177
_refine_ls_wR_factor_ref 0.1438
_reflns_number_gt 3103
_reflns_number_total 7291
_reflns_threshold_expression I>2\s(I)
_cod_data_source_file hb2585.cif
_cod_data_source_block I
_cod_original_sg_symbol_H-M 'P 21/c'
_cod_database_code 2215951
_cod_database_fobs_code 2215951

loop_
_symmetry_equiv_pos_as_xyz
'x, y, z'
'-x, y+1/2, -z+1/2'
'-x, -y, -z'
'x, -y-1/2, z-1/2'

loop_
_atom_site_type_symbol
_atom_site_label
_atom_site_fract_x
_atom_site_fract_y
_atom_site_fract_z
_atom_site_U_iso_or_equiv
_atom_site_adp_type
_atom_site_calc_flag
_atom_site_refinement_flags
_atom_site_occupancy
O O1 0.67019(10) 0.51803(16) 0.0567(2) 0.0646(8) Uani d . 1
N N1 0.63486(11) 0.34429(19) -0.0131(2) 0.0504(8) Uani d . 1
H H1 0.6535 0.3959 -0.0142 0.061 Uiso d R 1
N N2 0.60746(12) 0.5833(2) 0.1519(2) 0.0510(8) Uani d . 1
N N3 0.55672(12) 0.5571(2) 0.1796(2) 0.0546(8) Uani d . 1
C C1 0.67171(18) 0.0015(3) -0.0476(4) 0.0890(14) Uani d . 1
H H1A 0.6670 0.0004 0.0261 0.133 Uiso calc R 1
H H1B 0.7068 -0.0300 -0.0495 0.133 Uiso calc R 1
H H1C 0.6398 -0.0299 -0.0961 0.133 Uiso calc R 1
C C2 0.67414(15) 0.1026(3) -0.0846(3) 0.0576(11) Uani d . 1
C C3 0.69913(15) 0.1257(3) -0.1693(3) 0.0629(12) Uani d . 1
H H3 0.7136 0.0782 -0.2058 0.075 Uiso calc R 1
C C4 0.70298(15) 0.2191(3) -0.2008(3) 0.0635(11) Uani d . 1
H H4 0.7208 0.2328 -0.2567 0.076 Uiso calc R 1
C C5 0.68098(14) 0.2915(3) -0.1508(3) 0.0479(9) Uani d . 1
C C6 0.65489(14) 0.2684(2) -0.0663(3) 0.0443(9) Uani d . 1
C C7 0.65241(14) 0.1753(2) -0.0341(3) 0.0512(10) Uani d . 1
H H7 0.6356 0.1614 0.0231 0.061 Uiso calc R 1
C C8 0.68520(16) 0.3915(3) -0.1861(3) 0.0683(12) Uani d . 1
H H8A 0.7030 0.3931 -0.2465 0.102 Uiso calc R 1
H H8B 0.7079 0.4272 -0.1256 0.102 Uiso calc R 1
H H8C 0.6473 0.4183 -0.2088 0.102 Uiso calc R 1
C C9 0.59229(13) 0.3519(2) 0.0385(3) 0.0400(8) Uani d . 1
C C10 0.55344(14) 0.2711(2) 0.0405(3) 0.0389(8) Uani d . 1
C C11 0.55606(14) 0.2278(2) 0.1404(3) 0.0481(9) Uani d . 1
H H11 0.5809 0.2507 0.2045 0.058 Uiso calc R 1
C C12 0.52173(17) 0.1507(3) 0.1446(3) 0.0642(11) Uani d . 1
H H12 0.5236 0.1212 0.2117 0.077 Uiso calc R 1
C C13 0.48491(17) 0.1174(3) 0.0506(4) 0.0640(12) Uani d . 1
H H13 0.4622 0.0649 0.0540 0.077 Uiso calc R 1
C C14 0.48122(16) 0.1607(3) -0.0481(3) 0.0641(11) Uani d . 1
H H14 0.4552 0.1387 -0.1112 0.077 Uiso calc R 1
C C15 0.51585(15) 0.2367(3) -0.0544(3) 0.0536(10) Uani d . 1
H H15 0.5140 0.2650 -0.1220 0.064 Uiso calc R 1
C C16 0.58641(13) 0.4375(2) 0.0878(3) 0.0415(9) Uani d . 1
C C17 0.62622(15) 0.5138(2) 0.0943(3) 0.0470(9) Uani d . 1
C C18 0.54434(14) 0.4717(2) 0.1421(3) 0.0448(9) Uani d . 1
C C19 0.49001(14) 0.4262(2) 0.1543(3) 0.0632(11) Uani d . 1
H H19A 0.4990 0.3811 0.2132 0.095 Uiso calc R 1
H H19B 0.4714 0.3948 0.0870 0.095 Uiso calc R 1
H H19C 0.4648 0.4734 0.1707 0.095 Uiso calc R 1
C C20 0.63215(15) 0.6723(2) 0.1862(3) 0.0500(10) Uani d . 1
C C21 0.67085(16) 0.7118(3) 0.1349(3) 0.0685(12) Uani d . 1
H H21 0.6816 0.6793 0.0789 0.082 Uiso calc R 1
C C22 0.69358(19) 0.7996(3) 0.1665(4) 0.0880(15) Uani d . 1
H H22 0.7191 0.8270 0.1308 0.106 Uiso calc R 1
C C23 0.67845(18) 0.8466(3) 0.2510(4) 0.0817(14) Uani d . 1
H H23 0.6942 0.9055 0.2729 0.098 Uiso calc R 1
C C24 0.64080(19) 0.8076(3) 0.3025(3) 0.0741(13) Uani d . 1
H H24 0.6307 0.8400 0.3592 0.089 Uiso calc R 1
C C25 0.61707(15) 0.7188(3) 0.2709(3) 0.0564(10) Uani d . 1
H H25 0.5915 0.6917 0.3066 0.068 Uiso calc R 1
O O2 0.82990(11) -0.02049(16) 0.8951(2) 0.0628(7) Uani d . 1
N N4 0.86655(12) 0.1502(2) 0.8538(2) 0.0522(8) Uani d . 1
H H4A 0.8474 0.0989 0.8351 0.063 Uiso d R 1
N N5 0.89146(12) -0.0833(2) 1.0548(2) 0.0500(8) Uani d . 1
N N6 0.94280(13) -0.0567(2) 1.1309(2) 0.0553(8) Uani d . 1
C C26 0.81578(17) 0.1054(3) 0.6290(3) 0.0744(12) Uani d . 1
H H26A 0.8017 0.1058 0.5503 0.112 Uiso calc R 1
H H26B 0.7893 0.0717 0.6610 0.112 Uiso calc R 1
H H26C 0.8527 0.0751 0.6489 0.112 Uiso calc R 1
C C27 0.82146(15) 0.2048(3) 0.6711(3) 0.0528(10) Uani d . 1
C C28 0.80112(16) 0.2794(4) 0.6015(3) 0.0674(12) Uani d . 1
H H28 0.7840 0.2668 0.5278 0.081 Uiso calc R 1
C C29 0.80515(16) 0.3718(3) 0.6370(4) 0.0669(12) Uani d . 1
H H29 0.7915 0.4200 0.5871 0.080 Uiso calc R 1
C C30 0.82946(15) 0.3925(3) 0.7463(4) 0.0592(11) Uani d . 1
C C31 0.84949(14) 0.3184(3) 0.8175(3) 0.0532(10) Uani d . 1
H H31 0.8652 0.3310 0.8917 0.064 Uiso calc R 1
C C32 0.84670(14) 0.2270(3) 0.7812(3) 0.0466(9) Uani d . 1
C C33 0.83310(18) 0.4922(3) 0.7875(4) 0.0928(15) Uani d . 1
H H33A 0.8315 0.4926 0.8632 0.139 Uiso calc R 1
H H33B 0.8014 0.5278 0.7442 0.139 Uiso calc R 1
H H33C 0.8687 0.5198 0.7815 0.139 Uiso calc R 1
C C34 0.90941(15) 0.1428(2) 0.9461(3) 0.0433(9) Uani d . 1
C C35 0.94845(13) 0.2243(2) 0.9825(3) 0.0400(8) Uani d . 1
C C36 0.98698(15) 0.2547(3) 0.9240(3) 0.0545(10) Uani d . 1
H H36 0.9895 0.2228 0.8606 0.065 Uiso calc R 1
C C37 1.02148(16) 0.3316(3) 0.9590(3) 0.0680(12) Uani d . 1
H H37 1.0474 0.3516 0.9198 0.082 Uiso calc R 1
C C38 1.01742(18) 0.3792(3) 1.0532(4) 0.0708(12) Uani d . 1
H H38 1.0401 0.4321 1.0763 0.085 Uiso calc R 1
C C39 0.98041(18) 0.3490(3) 1.1119(3) 0.0659(11) Uani d . 1
H H39 0.9781 0.3810 1.1753 0.079 Uiso calc R 1
C C40 0.94632(15) 0.2714(3) 1.0781(3) 0.0508(10) Uani d . 1
H H40 0.9217 0.2504 1.1195 0.061 Uiso calc R 1
C C41 0.91444(14) 0.0598(2) 1.0050(3) 0.0418(9) Uani d . 1
C C42 0.95604(14) 0.0279(3) 1.1014(3) 0.0451(9) Uani d . 1
C C43 0.87312(16) -0.0160(2) 0.9754(3) 0.0483(9) Uani d . 1
C C44 1.01056(14) 0.0730(2) 1.1639(3) 0.0617(11) Uani d . 1
H H44A 1.0335 0.0276 1.2127 0.093 Uiso calc R 1
H H44B 1.0018 0.1248 1.2060 0.093 Uiso calc R 1
H H44C 1.0316 0.0955 1.1133 0.093 Uiso calc R 1
C C45 0.86489(16) -0.1701(3) 1.0705(3) 0.0504(10) Uani d . 1
C C46 0.82352(18) -0.2102(3) 0.9886(3) 0.0704(12) Uani d . 1
H H46 0.8125 -0.1809 0.9202 0.084 Uiso calc R 1
C C47 0.79789(19) -0.2935(3) 1.0058(4) 0.0866(14) Uani d . 1
H H47 0.7699 -0.3207 0.9492 0.104 Uiso calc R 1
C C48 0.8140(2) -0.3363(3) 1.1072(5) 0.0890(15) Uani d . 1
H H48 0.7966 -0.3923 1.1194 0.107 Uiso calc R 1
C C49 0.8553(2) -0.2972(3) 1.1897(4) 0.0750(13) Uani d . 1
H H49 0.8665 -0.3270 1.2577 0.090 Uiso calc R 1
C C50 0.88070(15) -0.2128(3) 1.1725(3) 0.0566(10) Uani d . 1
H H50 0.9083 -0.1852 1.2294 0.068 Uiso calc R 1

loop_
_atom_site_aniso_label
_atom_site_aniso_U_11
_atom_site_aniso_U_22
_atom_site_aniso_U_33
_atom_site_aniso_U_12
_atom_site_aniso_U_13
_atom_site_aniso_U_23
O1 0.0691(18) 0.0505(17) 0.088(2) -0.0123(14) 0.0454(16) -0.0124(14)
N1 0.0615(19) 0.0379(18) 0.061(2) -0.0102(16) 0.0330(16) -0.0075(15)
N2 0.058(2) 0.043(2) 0.059(2) -0.0052(16) 0.0281(16) -0.0092(16)
N3 0.062(2) 0.050(2) 0.060(2) -0.0035(17) 0.0301(17) -0.0097(16)
C1 0.087(3) 0.053(3) 0.131(4) -0.008(2) 0.033(3) -0.014(3)
C2 0.043(2) 0.049(3) 0.079(3) -0.003(2) 0.013(2) -0.017(2)
C3 0.053(3) 0.068(3) 0.070(3) 0.007(2) 0.020(2) -0.031(2)
C4 0.049(2) 0.090(4) 0.054(3) 0.005(2) 0.017(2) -0.013(3)
C5 0.048(2) 0.056(3) 0.044(2) 0.000(2) 0.0192(18) -0.001(2)
C6 0.048(2) 0.042(2) 0.046(2) -0.0021(19) 0.0170(18) -0.0108(19)
C7 0.053(2) 0.043(3) 0.060(3) -0.005(2) 0.0197(19) -0.009(2)
C8 0.072(3) 0.075(3) 0.067(3) -0.007(2) 0.035(2) 0.006(2)
C9 0.041(2) 0.044(2) 0.037(2) -0.0027(18) 0.0140(17) 0.0034(18)
C10 0.043(2) 0.041(2) 0.035(2) 0.0013(18) 0.0147(17) -0.0015(17)
C11 0.057(2) 0.048(2) 0.038(2) -0.005(2) 0.0100(18) 0.0047(19)
C12 0.078(3) 0.064(3) 0.059(3) -0.006(2) 0.032(2) 0.012(2)
C13 0.072(3) 0.041(3) 0.088(3) -0.016(2) 0.037(3) -0.005(2)
C14 0.061(3) 0.063(3) 0.065(3) -0.019(2) 0.011(2) -0.018(2)
C15 0.059(3) 0.055(3) 0.046(2) -0.006(2) 0.013(2) 0.002(2)
C16 0.044(2) 0.042(2) 0.042(2) -0.0031(19) 0.0165(17) 0.0012(18)
C17 0.051(2) 0.043(2) 0.052(2) -0.0003(19) 0.0220(19) -0.0030(19)
C18 0.054(2) 0.037(2) 0.047(2) -0.0014(19) 0.0189(19) -0.0022(18)
C19 0.065(3) 0.056(3) 0.081(3) -0.003(2) 0.040(2) -0.007(2)
C20 0.056(2) 0.036(2) 0.057(3) -0.0055(19) 0.012(2) -0.0115(19)
C21 0.085(3) 0.042(3) 0.087(3) -0.016(2) 0.039(3) -0.015(2)
C22 0.103(4) 0.053(3) 0.120(4) -0.020(3) 0.051(3) -0.015(3)
C23 0.070(3) 0.053(3) 0.118(4) -0.008(3) 0.017(3) -0.016(3)
C24 0.081(3) 0.057(3) 0.075(3) 0.009(3) 0.003(3) -0.025(2)
C25 0.061(3) 0.050(3) 0.057(3) 0.002(2) 0.013(2) -0.008(2)
O2 0.0699(18) 0.0556(18) 0.0517(16) -0.0130(14) -0.0052(14) 0.0022(14)
N4 0.064(2) 0.042(2) 0.0416(19) -0.0072(17) -0.0027(16) 0.0000(16)
N5 0.055(2) 0.044(2) 0.0463(19) -0.0075(17) 0.0047(16) 0.0042(16)
N6 0.061(2) 0.049(2) 0.048(2) -0.0061(17) -0.0022(16) 0.0074(16)
C26 0.077(3) 0.094(4) 0.050(3) -0.004(3) 0.011(2) -0.009(2)
C27 0.045(2) 0.071(3) 0.040(2) -0.003(2) 0.0070(18) 0.006(2)
C28 0.052(3) 0.106(4) 0.043(3) -0.001(3) 0.010(2) 0.016(3)
C29 0.051(3) 0.078(4) 0.067(3) 0.008(2) 0.007(2) 0.038(3)
C30 0.039(2) 0.054(3) 0.083(3) -0.002(2) 0.013(2) 0.018(3)
C31 0.052(2) 0.051(3) 0.052(2) -0.001(2) 0.0031(19) 0.010(2)
C32 0.047(2) 0.047(3) 0.044(2) -0.003(2) 0.0084(18) 0.011(2)
C33 0.085(3) 0.052(3) 0.131(4) -0.001(3) 0.007(3) 0.023(3)
C34 0.053(2) 0.041(2) 0.036(2) -0.0023(19) 0.0106(18) -0.0080(19)
C35 0.044(2) 0.037(2) 0.037(2) 0.0039(18) 0.0072(17) -0.0008(17)
C36 0.058(3) 0.057(3) 0.051(2) -0.005(2) 0.018(2) -0.004(2)
C37 0.066(3) 0.070(3) 0.068(3) -0.019(2) 0.018(2) 0.012(2)
C38 0.079(3) 0.047(3) 0.075(3) -0.015(2) -0.003(3) 0.001(2)
C39 0.084(3) 0.055(3) 0.057(3) -0.010(2) 0.013(2) -0.015(2)
C40 0.061(2) 0.049(3) 0.041(2) -0.006(2) 0.0116(18) -0.0087(19)
C41 0.047(2) 0.038(2) 0.040(2) -0.0021(19) 0.0093(17) -0.0017(18)
C42 0.048(2) 0.046(2) 0.039(2) 0.000(2) 0.0072(18) -0.0006(19)
C43 0.055(3) 0.043(2) 0.043(2) 0.000(2) 0.005(2) 0.001(2)
C44 0.059(3) 0.055(3) 0.060(3) -0.003(2) -0.006(2) 0.004(2)
C45 0.055(2) 0.043(2) 0.056(3) -0.004(2) 0.021(2) 0.007(2)
C46 0.088(3) 0.048(3) 0.070(3) -0.023(3) 0.010(3) 0.004(2)
C47 0.092(4) 0.061(3) 0.100(4) -0.025(3) 0.013(3) 0.002(3)
C48 0.075(3) 0.054(3) 0.140(5) -0.012(3) 0.032(3) 0.027(3)
C49 0.078(3) 0.057(3) 0.097(4) 0.009(3) 0.036(3) 0.031(3)
C50 0.065(3) 0.047(3) 0.060(3) 0.003(2) 0.018(2) 0.007(2)

loop_
_atom_type_symbol
_atom_type_description
_atom_type_scat_dispersion_real
_atom_type_scat_dispersion_imag
_atom_type_scat_source
C C 0.0033 0.0016 'International Tables Vol C Tables 4.2.6.8 and 6.1.1.4'
H H 0.0000 0.0000 'International Tables Vol C Tables 4.2.6.8 and 6.1.1.4'
N N 0.0061 0.0033 'International Tables Vol C Tables 4.2.6.8 and 6.1.1.4'
O O 0.0106 0.0060 'International Tables Vol C Tables 4.2.6.8 and 6.1.1.4'

loop_
_geom_angle_atom_site_label_1
_geom_angle_atom_site_label_2
_geom_angle_atom_site_label_3
_geom_angle
C9 N1 C6 132.7(3)
C9 N1 H1 113.7
C6 N1 H1 113.6
C17 N2 N3 111.3(3)
C17 N2 C20 129.6(3)
N3 N2 C20 119.1(3)
C18 N3 N2 106.9(3)
C2 C1 H1A 109.5
C2 C1 H1B 109.5
H1A C1 H1B 109.5
C2 C1 H1C 109.5
H1A C1 H1C 109.5
H1B C1 H1C 109.5
C7 C2 C3 117.5(4)
C7 C2 C1 121.4(4)
C3 C2 C1 121.2(4)
C2 C3 C4 121.0(3)
C2 C3 H3 119.5
C4 C3 H3 119.5
C5 C4 C3 121.4(4)
C5 C4 H4 119.3
C3 C4 H4 119.3
C4 C5 C6 117.8(4)
C4 C5 C8 120.7(3)
C6 C5 C8 121.5(3)
C7 C6 C5 120.2(3)
C7 C6 N1 123.0(3)
C5 C6 N1 116.7(3)
C2 C7 C6 122.0(3)
C2 C7 H7 119.0
C6 C7 H7 119.0
C5 C8 H8A 109.5
C5 C8 H8B 109.5
H8A C8 H8B 109.5
C5 C8 H8C 109.5
H8A C8 H8C 109.5
H8B C8 H8C 109.5
N1 C9 C16 117.4(3)
N1 C9 C10 120.3(3)
C16 C9 C10 122.4(3)
C11 C10 C15 119.5(3)
C11 C10 C9 118.3(3)
C15 C10 C9 122.2(3)
C12 C11 C10 119.7(3)
C12 C11 H11 120.1
C10 C11 H11 120.1
C13 C12 C11 120.3(4)
C13 C12 H12 119.9
C11 C12 H12 119.9
C14 C13 C12 120.4(4)
C14 C13 H13 119.8
C12 C13 H13 119.8
C13 C14 C15 120.2(4)
C13 C14 H14 119.9
C15 C14 H14 119.9
C14 C15 C10 119.8(4)
C14 C15 H15 120.1
C10 C15 H15 120.1
C9 C16 C17 123.1(3)
C9 C16 C18 132.0(3)
C17 C16 C18 104.9(3)
O1 C17 N2 125.6(3)
O1 C17 C16 128.6(3)
N2 C17 C16 105.8(3)
N3 C18 C16 111.1(3)
N3 C18 C19 119.2(3)
C16 C18 C19 129.6(3)
C18 C19 H19A 109.5
C18 C19 H19B 109.5
H19A C19 H19B 109.5
C18 C19 H19C 109.5
H19A C19 H19C 109.5
H19B C19 H19C 109.5
C25 C20 C21 120.4(3)
C25 C20 N2 119.5(3)
C21 C20 N2 120.1(3)
C20 C21 C22 119.9(4)
C20 C21 H21 120.0
C22 C21 H21 120.0
C23 C22 C21 119.9(4)
C23 C22 H22 120.1
C21 C22 H22 120.1
C24 C23 C22 120.4(4)
C24 C23 H23 119.8
C22 C23 H23 119.8
C23 C24 C25 120.5(4)
C23 C24 H24 119.8
C25 C24 H24 119.8
C20 C25 C24 119.0(4)
C20 C25 H25 120.5
C24 C25 H25 120.5
C34 N4 C32 132.1(3)
C34 N4 H4A 114.1
C32 N4 H4A 113.8
C43 N5 N6 111.9(3)
C43 N5 C45 129.1(3)
N6 N5 C45 118.9(3)
C42 N6 N5 106.6(3)
C27 C26 H26A 109.5
C27 C26 H26B 109.5
H26A C26 H26B 109.5
C27 C26 H26C 109.5
H26A C26 H26C 109.5
H26B C26 H26C 109.5
C28 C27 C32 116.6(4)
C28 C27 C26 120.8(4)
C32 C27 C26 122.6(4)
C29 C28 C27 122.7(4)
C29 C28 H28 118.7
C27 C28 H28 118.7
C28 C29 C30 120.1(4)
C28 C29 H29 120.0
C30 C29 H29 120.0
C29 C30 C31 118.0(4)
C29 C30 C33 121.1(4)
C31 C30 C33 120.9(4)
C32 C31 C30 121.7(4)
C32 C31 H31 119.2
C30 C31 H31 119.2
C31 C32 C27 120.9(3)
C31 C32 N4 122.2(3)
C27 C32 N4 116.8(3)
C30 C33 H33A 109.5
C30 C33 H33B 109.5
H33A C33 H33B 109.5
C30 C33 H33C 109.5
H33A C33 H33C 109.5
H33B C33 H33C 109.5
N4 C34 C41 118.2(3)
N4 C34 C35 119.4(3)
C41 C34 C35 122.5(3)
C40 C35 C36 118.9(3)
C40 C35 C34 118.9(3)
C36 C35 C34 122.2(3)
C37 C36 C35 120.5(3)
C37 C36 H36 119.8
C35 C36 H36 119.8
C36 C37 C38 119.6(4)
C36 C37 H37 120.2
C38 C37 H37 120.2
C39 C38 C37 120.3(4)
C39 C38 H38 119.8
C37 C38 H38 119.8
C38 C39 C40 120.3(4)
C38 C39 H39 119.8
C40 C39 H39 119.8
C39 C40 C35 120.4(3)
C39 C40 H40 119.8
C35 C40 H40 119.8
C34 C41 C42 132.0(3)
C34 C41 C43 122.4(3)
C42 C41 C43 105.6(3)
N6 C42 C41 111.0(3)
N6 C42 C44 119.0(3)
C41 C42 C44 129.9(3)
O2 C43 N5 126.8(3)
O2 C43 C41 128.3(3)
N5 C43 C41 104.9(3)
C42 C44 H44A 109.5
C42 C44 H44B 109.5
H44A C44 H44B 109.5
C42 C44 H44C 109.5
H44A C44 H44C 109.5
H44B C44 H44C 109.5
C46 C45 C50 119.6(4)
C46 C45 N5 121.6(3)
C50 C45 N5 118.8(3)
C45 C46 C47 120.7(4)
C45 C46 H46 119.6
C47 C46 H46 119.6
C48 C47 C46 119.5(4)
C48 C47 H47 120.2
C46 C47 H47 120.2
C49 C48 C47 120.4(4)
C49 C48 H48 119.8
C47 C48 H48 119.8
C48 C49 C50 120.0(4)
C48 C49 H49 120.0
C50 C49 H49 120.0
C45 C50 C49 119.7(4)
C45 C50 H50 120.1
C49 C50 H50 120.1

loop_
_geom_bond_atom_site_label_1
_geom_bond_atom_site_label_2
_geom_bond_distance
O1 C17 1.261(4)
N1 C9 1.345(4)
N1 C6 1.413(4)
N1 H1 0.8609
N2 C17 1.365(4)
N2 N3 1.399(3)
N2 C20 1.415(4)
N3 C18 1.308(4)
C1 C2 1.514(5)
C1 H1A 0.9600
C1 H1B 0.9600
C1 H1C 0.9600
C2 C7 1.380(4)
C2 C3 1.386(5)
C3 C4 1.393(5)
C3 H3 0.9300
C4 C5 1.378(5)
C4 H4 0.9300
C5 C6 1.400(4)
C5 C8 1.498(5)
C6 C7 1.389(4)
C7 H7 0.9300
C8 H8A 0.9600
C8 H8B 0.9600
C8 H8C 0.9600
C9 C16 1.389(4)
C9 C10 1.483(4)
C10 C11 1.383(4)
C10 C15 1.388(4)
C11 C12 1.380(4)
C11 H11 0.9300
C12 C13 1.368(5)
C12 H12 0.9300
C13 C14 1.366(5)
C13 H13 0.9300
C14 C15 1.378(5)
C14 H14 0.9300
C15 H15 0.9300
C16 C17 1.433(4)
C16 C18 1.437(4)
C18 C19 1.498(4)
C19 H19A 0.9600
C19 H19B 0.9600
C19 H19C 0.9600
C20 C25 1.375(4)
C20 C21 1.377(5)
C21 C22 1.379(5)
C21 H21 0.9300
C22 C23 1.378(5)
C22 H22 0.9300
C23 C24 1.355(5)
C23 H23 0.9300
C24 C25 1.399(5)
C24 H24 0.9300
C25 H25 0.9300
O2 C43 1.253(4)
N4 C34 1.346(4)
N4 C32 1.424(4)
N4 H4A 0.8615
N5 C43 1.370(4)
N5 N6 1.407(3)
N5 C45 1.425(4)
N6 C42 1.320(4)
C26 C27 1.501(5)
C26 H26A 0.9600
C26 H26B 0.9600
C26 H26C 0.9600
C27 C28 1.381(5)
C27 C32 1.398(4)
C28 C29 1.381(5)
C28 H28 0.9300
C29 C30 1.381(5)
C29 H29 0.9300
C30 C31 1.385(5)
C30 C33 1.501(5)
C31 C32 1.372(5)
C31 H31 0.9300
C33 H33A 0.9600
C33 H33B 0.9600
C33 H33C 0.9600
C34 C41 1.382(4)
C34 C35 1.486(4)
C35 C40 1.386(4)
C35 C36 1.387(4)
C36 C37 1.374(5)
C36 H36 0.9300
C37 C38 1.386(5)
C37 H37 0.9300
C38 C39 1.359(5)
C38 H38 0.9300
C39 C40 1.375(5)
C39 H39 0.9300
C40 H40 0.9300
C41 C42 1.434(4)
C41 C43 1.447(4)
C42 C44 1.490(4)
C44 H44A 0.9600
C44 H44B 0.9600
C44 H44C 0.9600
C45 C46 1.362(5)
C45 C50 1.380(4)
C46 C47 1.375(5)
C46 H46 0.9300
C47 C48 1.375(6)
C47 H47 0.9300
C48 C49 1.358(5)
C48 H48 0.9300
C49 C50 1.386(5)
C49 H49 0.9300
C50 H50 0.9300

loop_
_geom_hbond_atom_site_label_D
_geom_hbond_atom_site_label_H
_geom_hbond_atom_site_label_A
_geom_hbond_distance_DH
_geom_hbond_distance_HA
_geom_hbond_distance_DA
_geom_hbond_angle_DHA
N1 H1 O1 0.86 1.94 2.683(4) 143
N4 H4A O2 0.86 1.94 2.674(4) 142

loop_
_cod_related_entry_id
_cod_related_entry_database
_cod_related_entry_code
1 ChemSpider 30655356
